data_4083783
loop_
_publ_author_name
'Bernhammer, Jan C.'
'Chong, Ning Xi'
'Jothibasu, Ramasamy'
'Zhou, Binbin'
'Huynh, Han Vinh'

_publ_section_title
;
 Palladium(II) Complexes Bearing an Indazole-Derived N-Heterocyclic
 Carbene and Phosphine Coligands as Catalysts for the Sonogashira
 Coupling and the Hydroamination of Alkynes
;
_journal_name_full Organometallics
_journal_page_first 140627160434001
_journal_paper_doi 10.1021/om500566n
_journal_year 2014
_chemical_formula_sum 'C17 H18 Br2 Cl3 N3 Pd'
_chemical_formula_weight 636.91
_chemical_name_systematic
; 
 ? 
;
_space_group_crystal_system orthorhombic
_space_group_IT_number 61
_space_group_name_Hall '-P 2ac 2ab'
_space_group_name_H-M_alt 'P b c a'
_symmetry_space_group_name_Hall '-P 2ac 2ab'
_symmetry_space_group_name_H-M 'P b c a'
_atom_sites_solution_hydrogens geom
_audit_creation_method SHELXL-2013
_cell_angle_alpha 90
_cell_angle_beta 90
_cell_angle_gamma 90
_cell_formula_units_Z 8
_cell_length_a 20.2789(6)
_cell_length_b 9.4519(3)
_cell_length_c 21.9379(7)
_cell_measurement_reflns_used 9951
_cell_measurement_temperature 100(2)
_cell_measurement_theta_max 28.05
_cell_measurement_theta_min 2.55
_cell_volume 4204.9(2)
_computing_cell_refinement 'APEX2 v2013.6-2 (Bruker AXS)'
_computing_data_collection 'APEX2 (Bruker AXS)'
_computing_data_reduction 'SAINT V8.32B (Bruker AXS Inc., 2013)'
_computing_molecular_graphics 'Bruker SHELXTL'
_computing_publication_material 'Bruker SHELXTL'
_computing_structure_refinement 'SHELXL-2013 (Sheldrick 2013)'
_computing_structure_solution 'SHELXS-97 (Sheldrick 2008)'
_diffrn_ambient_temperature 100(2)
_diffrn_measured_fraction_theta_full 0.999
_diffrn_measured_fraction_theta_max 1.000
_diffrn_measurement_device_type 'D8 VENTURE'
_diffrn_measurement_method '\f and \w scans'
_diffrn_radiation_type MoK\a
_diffrn_radiation_wavelength 0.71073
_diffrn_reflns_av_R_equivalents 0.0431
_diffrn_reflns_av_unetI/netI 0.0215
_diffrn_reflns_Laue_measured_fraction_full 0.999
_diffrn_reflns_Laue_measured_fraction_max 1.000
_diffrn_reflns_limit_h_max 26
_diffrn_reflns_limit_h_min -23
_diffrn_reflns_limit_k_max 12
_diffrn_reflns_limit_k_min -12
_diffrn_reflns_limit_l_max 28
_diffrn_reflns_limit_l_min -28
_diffrn_reflns_number 49638
_diffrn_reflns_point_group_measured_fraction_full 0.999
_diffrn_reflns_point_group_measured_fraction_max 1.000
_diffrn_reflns_theta_full 25.242
_diffrn_reflns_theta_max 27.499
_diffrn_reflns_theta_min 2.111
_diffrn_source 'Sealed Microfocusing Source'
_exptl_absorpt_coefficient_mu 5.072
_exptl_absorpt_correction_T_max 0.77
_exptl_absorpt_correction_T_min 0.62
_exptl_absorpt_correction_type multi-scan
_exptl_absorpt_process_details 'SADABS V2012/1 (Bruker AXS Inc.)'
_exptl_crystal_colour colourless
_exptl_crystal_density_diffrn 2.012
_exptl_crystal_density_meas ?
_exptl_crystal_density_method 'Not measured'
_exptl_crystal_description Block
_exptl_crystal_F_000 2464
_exptl_crystal_size_max 0.236
_exptl_crystal_size_mid 0.091
_exptl_crystal_size_min 0.054
_refine_diff_density_max 0.595
_refine_diff_density_min -0.391
_refine_diff_density_rms 0.088
_refine_ls_extinction_method none
_refine_ls_goodness_of_fit_ref 1.034
_refine_ls_hydrogen_treatment constr
_refine_ls_matrix_type full
_refine_ls_number_parameters 235
_refine_ls_number_reflns 4823
_refine_ls_number_restraints 0
_refine_ls_restrained_S_all 1.034
_refine_ls_R_factor_all 0.0358
_refine_ls_R_factor_gt 0.0240
_refine_ls_shift/su_max 0.002
_refine_ls_shift/su_mean 0.000
_refine_ls_structure_factor_coef Fsqd
_refine_ls_weighting_details 'w=1/[\s^2^(Fo^2^)+(0.0239P)^2^+3.2190P] where P=(Fo^2^+2Fc^2^)/3'
_refine_ls_weighting_scheme calc
_refine_ls_wR_factor_gt 0.0485
_refine_ls_wR_factor_ref 0.0513
_reflns_Friedel_coverage 0.000
_reflns_number_gt 4047
_reflns_number_total 4823
_reflns_threshold_expression 'I > 2\s(I)'
_cod_data_source_file om500566n_si_002.cif
_cod_data_source_block D637A
_cod_depositor_comments
;
The following automatic conversions were performed:

'_exptl_crystal_density_meas' value 'Not measured' was changed to '?'
- the value is perceived as not measured.

Automatic conversion script
Id: cif_fix_values 3008 2015-01-20 13:52:24Z robertas 
;
_cod_database_code 4083783
_shelx_space_group_comment
; 
The symmetry employed for this shelxl refinement is uniquely defined 
by the following loop, which should always be used as a source of 
symmetry information in preference to the above space-group names. 
They are only intended as comments. 
;
_shelx_estimated_absorpt_t_min 0.381
_shelx_estimated_absorpt_t_max 0.771
_shelxl_version_number 2013-3

loop_
_space_group_symop_operation_xyz
'x, y, z'
'-x+1/2, -y, z+1/2'
'-x, y+1/2, -z+1/2'
'x+1/2, -y+1/2, -z'
'-x, -y, -z'
'x-1/2, y, -z-1/2'
'x, -y-1/2, z-1/2'
'-x-1/2, y-1/2, z'

loop_
_atom_site_label
_atom_site_type_symbol
_atom_site_fract_x
_atom_site_fract_y
_atom_site_fract_z
_atom_site_U_iso_or_equiv
_atom_site_adp_type
_atom_site_occupancy
_atom_site_site_symmetry_order
_atom_site_calc_flag
_atom_site_refinement_flags_posn
_atom_site_refinement_flags_adp
Pd1 Pd 0.41120(2) 0.78128(2) 0.33569(2) 0.01721(5) Uani 1 1 d . .
Br1 Br 0.44107(2) 0.88430(3) 0.43289(2) 0.02885(7) Uani 1 1 d . .
Br2 Br 0.37525(2) 0.67406(3) 0.24021(2) 0.02783(7) Uani 1 1 d . .
Cl1 Cl 0.10832(4) 0.54564(8) 0.59473(3) 0.03906(17) Uani 1 1 d . .
Cl2 Cl 0.22837(4) 0.44060(8) 0.54007(3) 0.03907(17) Uani 1 1 d . .
Cl3 Cl 0.23598(4) 0.61902(9) 0.64686(4) 0.0458(2) Uani 1 1 d . .
N1 N 0.39666(10) 0.9847(2) 0.29965(9) 0.0201(4) Uani 1 1 d . .
N2 N 0.48190(10) 0.5388(2) 0.38845(9) 0.0240(5) Uani 1 1 d . .
N3 N 0.47459(11) 0.4113(2) 0.41973(10) 0.0278(5) Uani 1 1 d . .
C1 C 0.33626(12) 1.0276(3) 0.28329(11) 0.0235(5) Uani 1 1 d . .
H1 H 0.3011 0.9613 0.2845 0.028 Uiso 1 1 calc R U
C2 C 0.32306(14) 1.1640(3) 0.26482(12) 0.0291(6) Uani 1 1 d . .
H2 H 0.2794 1.1915 0.2544 0.035 Uiso 1 1 calc R U
C3 C 0.37398(14) 1.2599(3) 0.26161(12) 0.0303(6) Uani 1 1 d . .
H3 H 0.3660 1.3548 0.2493 0.036 Uiso 1 1 calc R U
C4 C 0.43697(14) 1.2160(3) 0.27659(12) 0.0287(6) Uani 1 1 d . .
H4 H 0.4733 1.2792 0.2737 0.034 Uiso 1 1 calc R U
C5 C 0.44600(13) 1.0774(3) 0.29599(12) 0.0251(5) Uani 1 1 d . .
H5 H 0.4891 1.0475 0.3071 0.030 Uiso 1 1 calc R U
C6 C 0.42407(12) 0.5930(2) 0.37130(11) 0.0204(5) Uani 1 1 d . .
C7 C 0.54675(13) 0.6084(3) 0.38981(14) 0.0345(7) Uani 1 1 d . .
H7A H 0.5511 0.6625 0.4282 0.041 Uiso 1 1 calc R U
H7B H 0.5497 0.6762 0.3555 0.041 Uiso 1 1 calc R U
C8 C 0.60194(14) 0.5052(3) 0.38528(14) 0.0380(7) Uani 1 1 d . .
H8A H 0.6442 0.5543 0.3933 0.046 Uiso 1 1 calc R U
H8B H 0.6036 0.4663 0.3434 0.046 Uiso 1 1 calc R U
C9 C 0.59374(14) 0.3856(3) 0.43021(14) 0.0355(7) Uani 1 1 d . .
H9A H 0.6302 0.3171 0.4248 0.043 Uiso 1 1 calc R U
H9B H 0.5965 0.4236 0.4722 0.043 Uiso 1 1 calc R U
C10 C 0.52949(15) 0.3110(3) 0.42234(14) 0.0353(7) Uani 1 1 d . .
H10A H 0.5306 0.2548 0.3843 0.042 Uiso 1 1 calc R U
H10B H 0.5227 0.2450 0.4568 0.042 Uiso 1 1 calc R U
C11 C 0.40924(13) 0.3791(3) 0.41754(11) 0.0245(5) Uani 1 1 d . .
C12 C 0.37599(15) 0.2584(3) 0.43836(12) 0.0311(6) Uani 1 1 d . .
H12 H 0.3989 0.1810 0.4562 0.037 Uiso 1 1 calc R U
C13 C 0.30881(15) 0.2576(3) 0.43173(13) 0.0345(7) Uani 1 1 d . .
H13 H 0.2846 0.1793 0.4471 0.041 Uiso 1 1 calc R U
C14 C 0.27424(14) 0.3686(3) 0.40300(12) 0.0302(6) Uani 1 1 d . .
H14 H 0.2278 0.3617 0.3980 0.036 Uiso 1 1 calc R U
C15 C 0.30687(13) 0.4866(3) 0.38209(12) 0.0278(6) Uani 1 1 d . .
H15 H 0.2836 0.5625 0.3636 0.033 Uiso 1 1 calc R U
C16 C 0.37623(12) 0.4913(2) 0.38905(11) 0.0206(5) Uani 1 1 d . .
C1S C 0.18944(13) 0.4884(3) 0.60856(12) 0.0287(6) Uani 1 1 d . .
H1S H 0.1874 0.4027 0.6352 0.034 Uiso 1 1 calc R U

loop_
_atom_site_aniso_label
_atom_site_aniso_U_11
_atom_site_aniso_U_22
_atom_site_aniso_U_33
_atom_site_aniso_U_23
_atom_site_aniso_U_13
_atom_site_aniso_U_12
Pd1 0.02120(9) 0.01252(9) 0.01790(9) 0.00243(7) -0.00170(7) 0.00181(7)
Br1 0.04443(16) 0.02174(13) 0.02039(13) -0.00097(10) -0.00604(11) 0.00679(12)
Br2 0.03715(15) 0.02138(13) 0.02497(13) -0.00184(10) -0.00799(11) -0.00066(11)
Cl1 0.0364(4) 0.0426(4) 0.0381(4) 0.0057(3) 0.0028(3) 0.0091(3)
Cl2 0.0463(4) 0.0440(4) 0.0269(3) -0.0059(3) 0.0068(3) 0.0056(3)
Cl3 0.0449(4) 0.0471(4) 0.0453(4) -0.0190(4) 0.0124(3) -0.0107(4)
N1 0.0266(10) 0.0155(9) 0.0182(10) 0.0025(8) -0.0007(8) 0.0009(9)
N2 0.0301(11) 0.0168(10) 0.0252(11) 0.0047(9) -0.0006(9) 0.0042(9)
N3 0.0348(12) 0.0182(10) 0.0303(12) 0.0093(9) -0.0017(10) 0.0079(9)
C1 0.0264(13) 0.0209(12) 0.0232(13) 0.0028(10) -0.0012(10) 0.0006(10)
C2 0.0340(14) 0.0251(13) 0.0281(14) 0.0043(11) -0.0039(11) 0.0082(12)
C3 0.0510(18) 0.0154(12) 0.0245(13) 0.0032(10) -0.0041(12) 0.0065(12)
C4 0.0398(15) 0.0206(12) 0.0257(14) 0.0029(11) -0.0029(12) -0.0070(12)
C5 0.0286(13) 0.0203(12) 0.0264(13) 0.0019(10) -0.0048(11) -0.0008(11)
C6 0.0265(13) 0.0152(11) 0.0194(12) -0.0010(9) 0.0005(10) 0.0042(10)
C7 0.0293(14) 0.0284(14) 0.0457(17) 0.0069(13) -0.0056(13) 0.0003(12)
C8 0.0333(15) 0.0375(16) 0.0432(17) 0.0018(14) -0.0013(13) 0.0076(13)
C9 0.0391(16) 0.0337(15) 0.0337(16) -0.0009(12) -0.0090(13) 0.0176(13)
C10 0.0445(17) 0.0250(14) 0.0362(16) 0.0037(12) -0.0070(13) 0.0144(13)
C11 0.0362(15) 0.0170(11) 0.0201(12) 0.0002(10) 0.0046(11) 0.0050(11)
C12 0.0548(18) 0.0146(12) 0.0240(13) 0.0045(10) 0.0004(13) 0.0011(12)
C13 0.0480(17) 0.0261(14) 0.0293(15) 0.0008(12) 0.0090(13) -0.0107(13)
C14 0.0354(15) 0.0289(14) 0.0262(14) -0.0024(11) 0.0051(12) -0.0085(12)
C15 0.0311(14) 0.0231(13) 0.0290(14) -0.0002(11) 0.0045(11) 0.0037(11)
C16 0.0315(13) 0.0120(10) 0.0183(12) -0.0009(9) 0.0034(10) 0.0028(10)
C1S 0.0318(14) 0.0285(13) 0.0258(13) 0.0009(11) 0.0054(11) -0.0005(12)

loop_
_atom_type_symbol
_atom_type_description
_atom_type_scat_dispersion_real
_atom_type_scat_dispersion_imag
_atom_type_scat_source
C C 0.0033 0.0016 'International Tables Vol C Tables 4.2.6.8 and 6.1.1.4'
H H 0.0000 0.0000 'International Tables Vol C Tables 4.2.6.8 and 6.1.1.4'
N N 0.0061 0.0033 'International Tables Vol C Tables 4.2.6.8 and 6.1.1.4'
Br Br -0.2901 2.4595 'International Tables Vol C Tables 4.2.6.8 and 6.1.1.4'
Pd Pd -0.9988 1.0072 'International Tables Vol C Tables 4.2.6.8 and 6.1.1.4'
Cl Cl 0.1484 0.1585 'International Tables Vol C Tables 4.2.6.8 and 6.1.1.4'

loop_
_geom_angle_atom_site_label_1
_geom_angle_atom_site_label_2
_geom_angle_atom_site_label_3
_geom_angle
C6 Pd1 N1 178.60(9)
C6 Pd1 Br1 88.90(7)
N1 Pd1 Br1 89.91(5)
C6 Pd1 Br2 90.27(7)
N1 Pd1 Br2 90.87(5)
Br1 Pd1 Br2 176.847(13)
C5 N1 C1 118.2(2)
C5 N1 Pd1 121.28(16)
C1 N1 Pd1 120.42(16)
C6 N2 N3 112.1(2)
C6 N2 C7 128.4(2)
N3 N2 C7 118.1(2)
C11 N3 N2 106.2(2)
C11 N3 C10 126.7(2)
N2 N3 C10 119.9(2)
N1 C1 C2 122.7(2)
C3 C2 C1 119.1(2)
C2 C3 C4 118.9(2)
C3 C4 C5 118.5(2)
N1 C5 C4 122.6(2)
N2 C6 C16 105.3(2)
N2 C6 Pd1 125.29(18)
C16 C6 Pd1 129.26(18)
N2 C7 C8 112.2(2)
C7 C8 C9 111.4(2)
C10 C9 C8 112.0(2)
N3 C10 C9 111.3(2)
N3 C11 C16 108.1(2)
N3 C11 C12 129.7(2)
C16 C11 C12 122.1(2)
C13 C12 C11 116.6(2)
C12 C13 C14 122.6(3)
C15 C14 C13 120.9(3)
C14 C15 C16 117.8(2)
C11 C16 C15 120.0(2)
C11 C16 C6 108.0(2)
C15 C16 C6 132.1(2)
Cl2 C1S Cl1 110.62(15)
Cl2 C1S Cl3 110.29(14)
Cl1 C1S Cl3 111.53(15)

loop_
_geom_bond_atom_site_label_1
_geom_bond_atom_site_label_2
_geom_bond_distance
Pd1 C6 1.961(2)
Pd1 N1 2.1001(19)
Pd1 Br1 2.4211(3)
Pd1 Br2 2.4385(3)
Cl1 C1S 1.758(3)
Cl2 C1S 1.756(3)
Cl3 C1S 1.766(3)
N1 C5 1.332(3)
N1 C1 1.339(3)
N2 C6 1.334(3)
N2 N3 1.395(3)
N2 C7 1.471(3)
N3 C11 1.361(3)
N3 C10 1.463(3)
C1 C2 1.378(3)
C2 C3 1.376(4)
C3 C4 1.383(4)
C4 C5 1.390(3)
C6 C16 1.420(3)
C7 C8 1.488(4)
C8 C9 1.509(4)
C9 C10 1.491(4)
C11 C16 1.401(3)
C11 C12 1.402(4)
C12 C13 1.370(4)
C13 C14 1.410(4)
C14 C15 1.376(4)
C15 C16 1.415(3)
